data_7009756
loop_
_publ_author_name
'Wong, Wai-Kwok'
'Zhang, Li-Lu'
'Xue, Feng'
'Mak, Thomas C. W.'

_publ_section_title
;
 Synthesis and X-ray crystal structure of an unexpected neutral
 oxalate-bridged ytterbium(III) porphyrinate dimer
;
_journal_issue 14
_journal_name_full 'Journal of the Chemical Society, Dalton Transactions'
_journal_page_first 2245
_journal_paper_doi 10.1039/b003434g
_journal_year 2000
_chemical_formula_sum 'C55 H53 N4 O7 Yb'
_chemical_formula_weight 1055.05
_chemical_name_systematic
; 
 ? 
;
_space_group_IT_number 14
_symmetry_cell_setting monoclinic
_symmetry_space_group_name_Hall '-P 2yn'
_symmetry_space_group_name_H-M 'P 1 21/n 1'
_atom_sites_solution_hydrogens geom
_atom_sites_solution_primary direct
_atom_sites_solution_secondary difmap
_audit_creation_method SHELXL-97
_cell_angle_alpha 90.00
_cell_angle_beta 103.2(1)
_cell_angle_gamma 90.00
_cell_formula_units_Z 4
_cell_length_a 12.646(1)
_cell_length_b 23.715(3)
_cell_length_c 17.944(2)
_cell_measurement_reflns_used '221 from 4 still frames'
_cell_measurement_temperature 294(2)
_cell_measurement_theta_max 26
_cell_measurement_theta_min 2
_cell_volume 5239(2)
_computing_cell_refinement 'BioteX 1.0 (MSC, 1995)'
_computing_data_collection 'BioteX 1.0 (MSC, 1995)'
_computing_data_reduction 'BioteX 1.0 (MSC, 1995)'
_computing_molecular_graphics 'XP in SHELXTL-PC (Siemens, 1990)'
_computing_structure_refinement 'SHELXL-97 (Sheldrick, 1997)'
_computing_structure_solution 'SHELXS-97 (Sheldrick, 1990)'
_diffrn_ambient_temperature 294(2)
_diffrn_measured_fraction_theta_full 0.877
_diffrn_measured_fraction_theta_max 0.877
_diffrn_measurement_device_type 'Rigaku RAXIS IIc'
_diffrn_measurement_method
; 
Data was collected to 0.82\%A with 88% completeness by taking 
41 oscillation photos in the range of 0 - 164\%, \D\f = 4\%, 
8 min. per frame.  Crystal to detector distance is 78.098 mm, 
background level -80. 
;
_diffrn_radiation_monochromator graphite
_diffrn_radiation_source
; 
Rigaku RU-200 rotating-anode generator powered at 50kV/90mA 
;
_diffrn_radiation_type MoK\a
_diffrn_radiation_wavelength 0.71073
_diffrn_reflns_av_R_equivalents 0.0827
_diffrn_reflns_av_sigmaI/netI 0.0927
_diffrn_reflns_limit_h_max 15
_diffrn_reflns_limit_h_min 0
_diffrn_reflns_limit_k_max 28
_diffrn_reflns_limit_k_min -28
_diffrn_reflns_limit_l_max 21
_diffrn_reflns_limit_l_min -21
_diffrn_reflns_number 14941
_diffrn_reflns_theta_full 25.53
_diffrn_reflns_theta_max 25.53
_diffrn_reflns_theta_min 1.45
_exptl_absorpt_coefficient_mu 1.838
_exptl_absorpt_correction_T_max 1.092
_exptl_absorpt_correction_T_min 0.897
_exptl_absorpt_correction_type ABSCOR
_exptl_crystal_colour 'Dark red'
_exptl_crystal_density_diffrn 1.338
_exptl_crystal_density_method 'not measured'
_exptl_crystal_description prism
_exptl_crystal_F_000 2148
_exptl_crystal_size_max 0.40
_exptl_crystal_size_mid 0.20
_exptl_crystal_size_min 0.12
_refine_diff_density_max 1.321
_refine_diff_density_min -2.325
_refine_diff_density_rms 0.134
_refine_ls_extinction_coef 0.0034(3)
_refine_ls_extinction_expression Fc^*^=kFc[1+0.001xFc^2^\l^3^/sin(2\q)]^-1/4^
_refine_ls_extinction_method SHELXL
_refine_ls_goodness_of_fit_ref 1.064
_refine_ls_hydrogen_treatment mixed
_refine_ls_matrix_type full
_refine_ls_number_parameters 633
_refine_ls_number_reflns 8594
_refine_ls_number_restraints 335
_refine_ls_restrained_S_all 1.061
_refine_ls_R_factor_all 0.0721
_refine_ls_R_factor_gt 0.0634
_refine_ls_shift/su_max 0.001
_refine_ls_shift/su_mean 0.000
_refine_ls_structure_factor_coef Fsqd
_refine_ls_weighting_details 'calc w=1/[\s^2^(Fo^2^)+(0.0908P)^2^+0.0000P] where P=(Fo^2^+2Fc^2^)/3'
_refine_ls_weighting_scheme calc
_refine_ls_wR_factor_gt 0.1546
_refine_ls_wR_factor_ref 0.1617
_reflns_number_gt 7715
_reflns_number_total 8594
_reflns_threshold_expression >2sigma(I)
_cod_data_source_file b003434g.txt
_cod_data_source_block xf142
_cod_depositor_comments
;
The following automatic conversions were performed:
'_atom_site_symetry_multiplicity' tag replaced with
'_atom_site_symmetry_multiplicity'.

Automatic conversion script
Id: cif_correct_tags 1440 2010-10-19 06:21:57Z saulius 

The following automatic conversions were performed:
'_symmetry_cell_setting' value 'Monoclinic' changed to 'monoclinic'
according to '/home/saulius/struct/CIF-dictionaries/cif_core.dic'
dictionary named 'cif_core.dic' version 2.4.1 from 2010-06-29.

Automatic conversion script
Id: cif_fix_enum 1527 2010-12-29 10:47:43Z saulius 
;
_cod_original_cell_volume 5239.2(10)
_cod_original_sg_symbol_H-M P2(1)/n
_cod_database_code 7009756

loop_
_symmetry_equiv_pos_as_xyz
'x, y, z'
'-x+1/2, y+1/2, -z+1/2'
'-x, -y, -z'
'x-1/2, -y-1/2, z-1/2'

loop_
_atom_site_label
_atom_site_type_symbol
_atom_site_fract_x
_atom_site_fract_y
_atom_site_fract_z
_atom_site_U_iso_or_equiv
_atom_site_adp_type
_atom_site_occupancy
_atom_site_symmetry_multiplicity
_atom_site_calc_flag
_atom_site_refinement_flags
_atom_site_disorder_assembly
_atom_site_disorder_group
Yb1 Yb 0.418194(16) 0.378594(8) 0.489445(14) 0.05398(9) Uani 1 1 d . . .
N1 N 0.2262(3) 0.37705(14) 0.4548(3) 0.0541(11) Uani 1 1 d D . .
N2 N 0.3718(3) 0.28529(16) 0.5179(2) 0.0523(10) Uani 1 1 d D . .
N3 N 0.5227(3) 0.32061(17) 0.4271(3) 0.0583(11) Uani 1 1 d D . .
N4 N 0.3754(3) 0.40998(16) 0.3614(3) 0.0553(11) Uani 1 1 d D . .
C1 C 0.1640(4) 0.4190(2) 0.4127(3) 0.0591(13) Uani 1 1 d D . .
C2 C 0.0587(4) 0.4198(2) 0.4282(4) 0.0739(17) Uani 1 1 d D . .
H2 H 0.0025 0.4443 0.4069 0.089 Uiso 1 1 calc R . .
C3 C 0.0549(5) 0.3776(2) 0.4807(5) 0.0741(18) Uani 1 1 d D . .
H3 H -0.0028 0.3688 0.5027 0.089 Uiso 1 1 calc R . .
C4 C 0.1606(4) 0.3499(2) 0.4945(3) 0.0590(13) Uani 1 1 d D . .
C5 C 0.1883(4) 0.3016(2) 0.5400(3) 0.0605(14) Uani 1 1 d D . .
C6 C 0.2851(4) 0.2711(2) 0.5463(3) 0.0618(14) Uani 1 1 d D . .
C7 C 0.3034(5) 0.2166(2) 0.5835(4) 0.0744(17) Uani 1 1 d D . .
H7 H 0.2563 0.1979 0.6080 0.089 Uiso 1 1 calc R . .
C8 C 0.4001(5) 0.1981(2) 0.5762(4) 0.0703(16) Uani 1 1 d D . .
H8 H 0.4331 0.1643 0.5948 0.084 Uiso 1 1 calc R . .
C9 C 0.4441(4) 0.2408(2) 0.5336(4) 0.0609(14) Uani 1 1 d D . .
C10 C 0.5401(4) 0.2349(2) 0.5082(4) 0.0634(15) Uani 1 1 d D . .
C11 C 0.5738(4) 0.2711(2) 0.4576(3) 0.0611(14) Uani 1 1 d D . .
C12 C 0.6662(5) 0.2621(2) 0.4231(4) 0.0734(17) Uani 1 1 d D . .
H12 H 0.7153 0.2324 0.4340 0.088 Uiso 1 1 calc R . .
C13 C 0.6688(4) 0.3036(2) 0.3731(4) 0.0708(16) Uani 1 1 d D . .
H13 H 0.7188 0.3079 0.3428 0.085 Uiso 1 1 calc R . .
C14 C 0.5786(4) 0.3403(2) 0.3755(3) 0.0620(14) Uani 1 1 d D . .
C15 C 0.5493(4) 0.3872(2) 0.3277(4) 0.0583(14) Uani 1 1 d D . .
C16 C 0.4543(4) 0.4188(2) 0.3203(3) 0.0565(13) Uani 1 1 d D . .
C17 C 0.4239(4) 0.4657(2) 0.2682(3) 0.0645(15) Uani 1 1 d D . .
H17 H 0.4636 0.4803 0.2351 0.077 Uiso 1 1 calc R . .
C18 C 0.3253(4) 0.4842(2) 0.2773(3) 0.0616(14) Uani 1 1 d D . .
H18 H 0.2857 0.5143 0.2519 0.074 Uiso 1 1 calc R . .
C19 C 0.2942(4) 0.4486(2) 0.3335(3) 0.0598(14) Uani 1 1 d D . .
C20 C 0.1957(4) 0.4526(2) 0.3579(3) 0.0592(14) Uani 1 1 d D . .
C21 C 0.1052(4) 0.2795(2) 0.5790(3) 0.0677(16) Uani 1 1 d D . .
C22 C 0.1209(5) 0.2830(2) 0.6574(3) 0.0723(16) Uani 1 1 d D . .
H22 H 0.1844 0.2993 0.6856 0.087 Uiso 1 1 calc R . .
C23 C 0.0440(5) 0.2628(3) 0.6956(4) 0.084(2) Uani 1 1 d D . .
H23 H 0.0559 0.2661 0.7485 0.101 Uiso 1 1 calc R . .
C24 C -0.0482(5) 0.2385(3) 0.6549(5) 0.102(3) Uani 1 1 d D . .
H24 H -0.0997 0.2248 0.6799 0.123 Uiso 1 1 calc R . .
C25 C -0.0650(5) 0.2343(4) 0.5785(5) 0.113(3) Uani 1 1 d D . .
H25 H -0.1293 0.2182 0.5511 0.136 Uiso 1 1 calc R . .
C26 C 0.0110(5) 0.2533(3) 0.5390(4) 0.100(2) Uani 1 1 d D . .
H26 H -0.0013 0.2485 0.4863 0.120 Uiso 1 1 calc R . .
C27 C 0.6067(4) 0.1826(2) 0.5329(3) 0.0629(14) Uani 1 1 d D . .
C28 C 0.6120(6) 0.1392(3) 0.4856(4) 0.093(2) Uani 1 1 d D . .
H28 H 0.5721 0.1405 0.4352 0.112 Uiso 1 1 calc R . .
C29 C 0.6766(7) 0.0919(3) 0.5113(5) 0.121(3) Uani 1 1 d D . .
H29 H 0.6823 0.0631 0.4774 0.145 Uiso 1 1 calc R . .
C30 C 0.7306(6) 0.0883(3) 0.5853(5) 0.105(3) Uani 1 1 d D . .
H30 H 0.7698 0.0558 0.6027 0.125 Uiso 1 1 calc R . .
C31 C 0.7285(6) 0.1310(2) 0.6342(4) 0.087(2) Uani 1 1 d D . .
H31 H 0.7678 0.1287 0.6847 0.105 Uiso 1 1 calc R . .
C32 C 0.6664(5) 0.1790(2) 0.6082(4) 0.0767(18) Uani 1 1 d D . .
H32 H 0.6650 0.2087 0.6417 0.092 Uiso 1 1 calc R . .
C33 C 0.6247(4) 0.4029(2) 0.2770(3) 0.0647(14) Uani 1 1 d D . .
C34 C 0.5954(5) 0.3959(3) 0.1988(4) 0.0790(18) Uani 1 1 d D . .
H34 H 0.5268 0.3820 0.1760 0.095 Uiso 1 1 calc R . .
C35 C 0.6678(6) 0.4094(3) 0.1538(4) 0.095(2) Uani 1 1 d D . .
H35 H 0.6474 0.4044 0.1010 0.114 Uiso 1 1 calc R . .
C36 C 0.7681(6) 0.4298(4) 0.1863(5) 0.107(3) Uani 1 1 d D . .
H36 H 0.8165 0.4383 0.1559 0.128 Uiso 1 1 calc R . .
C37 C 0.7976(5) 0.4377(4) 0.2622(5) 0.107(3) Uani 1 1 d D . .
H37 H 0.8655 0.4527 0.2839 0.128 Uiso 1 1 calc R . .
C38 C 0.7283(4) 0.4238(3) 0.3083(4) 0.084(2) Uani 1 1 d D . .
H38 H 0.7509 0.4285 0.3610 0.101 Uiso 1 1 calc R . .
C39 C 0.1177(4) 0.4971(2) 0.3194(3) 0.0625(14) Uani 1 1 d D . .
C40 C 0.0898(5) 0.5419(2) 0.3609(4) 0.086(2) Uani 1 1 d D . .
H40 H 0.1194 0.5443 0.4133 0.103 Uiso 1 1 calc R . .
C41 C 0.0179(6) 0.5833(3) 0.3248(5) 0.102(2) Uani 1 1 d D . .
H41 H 0.0005 0.6133 0.3533 0.123 Uiso 1 1 calc R . .
C42 C -0.0266(6) 0.5805(3) 0.2492(5) 0.108(3) Uani 1 1 d D . .
H42 H -0.0750 0.6083 0.2259 0.130 Uiso 1 1 calc R . .
C43 C -0.0013(6) 0.5374(3) 0.2070(5) 0.105(3) Uani 1 1 d D . .
H43 H -0.0313 0.5361 0.1547 0.127 Uiso 1 1 calc R . .
C44 C 0.0708(4) 0.4943(3) 0.2421(4) 0.0801(19) Uani 1 1 d D . .
H44 H 0.0865 0.4642 0.2132 0.096 Uiso 1 1 calc R . .
C45 C 0.4442(4) 0.5103(2) 0.5046(3) 0.0584(14) Uani 1 1 d . . .
O1 O 0.3756(3) 0.47327(14) 0.5092(2) 0.0620(10) Uani 1 1 d . . .
O2 O 0.4323(3) 0.56230(14) 0.5092(2) 0.0649(10) Uani 1 1 d . . .
C46 C 0.2998(6) 0.4282(3) 0.6383(4) 0.094(2) Uani 1 1 d DU . .
H46A H 0.2512 0.4415 0.5926 0.140 Uiso 1 1 calc R . .
H46B H 0.3388 0.4595 0.6655 0.140 Uiso 1 1 calc R . .
H46C H 0.2589 0.4097 0.6702 0.140 Uiso 1 1 calc R . .
O3 O 0.3740(4) 0.38969(17) 0.6188(3) 0.0759(12) Uani 1 1 d DU . .
C47 C 0.4488(7) 0.3686(5) 0.6804(5) 0.130(3) Uani 1 1 d DU . .
H47A H 0.4572 0.3963 0.7211 0.156 Uiso 1 1 calc R . .
H47B H 0.4171 0.3353 0.6979 0.156 Uiso 1 1 calc R . .
C48 C 0.5482(7) 0.3547(5) 0.6732(5) 0.147(4) Uani 1 1 d DU . .
H48A H 0.5645 0.3175 0.6954 0.177 Uiso 1 1 calc R . .
H48B H 0.5990 0.3808 0.7041 0.177 Uiso 1 1 calc R . .
O4 O 0.5693(3) 0.35376(18) 0.6007(3) 0.0784(12) Uani 1 1 d DU . .
C49 C 0.6819(5) 0.3558(3) 0.6032(5) 0.092(2) Uani 1 1 d DU . .
H49A H 0.6928 0.3553 0.5520 0.137 Uiso 1 1 calc R . .
H49B H 0.7171 0.3236 0.6307 0.137 Uiso 1 1 calc R . .
H49C H 0.7123 0.3897 0.6285 0.137 Uiso 1 1 calc R . .
C50 C 0.8393(6) 0.2920(5) 0.8148(6) 0.140(4) Uani 1 1 d DU . .
H50A H 0.8549 0.3224 0.7836 0.210 Uiso 1 1 calc R . .
H50B H 0.8902 0.2619 0.8149 0.210 Uiso 1 1 calc R . .
H50C H 0.8452 0.3051 0.8661 0.210 Uiso 1 1 calc R . .
O5 O 0.7338(4) 0.2722(2) 0.7850(3) 0.1086(17) Uani 1 1 d DU . .
C51 C 0.7032(6) 0.2289(3) 0.8274(5) 0.116(3) Uani 1 1 d DU . .
H51A H 0.7198 0.2396 0.8810 0.139 Uiso 1 1 calc R . .
H51B H 0.7450 0.1954 0.8223 0.139 Uiso 1 1 calc R . .
C52 C 0.5889(7) 0.2160(4) 0.8033(6) 0.121(3) Uani 1 1 d DU . .
H52A H 0.5704 0.2109 0.7482 0.145 Uiso 1 1 calc R . .
H52B H 0.5749 0.1806 0.8265 0.145 Uiso 1 1 calc R . .
O6 O 0.5236(4) 0.2566(3) 0.8223(4) 0.129(2) Uani 1 1 d DU . .
C53 C 0.4136(7) 0.2419(5) 0.8097(7) 0.155(4) Uani 1 1 d DU . .
H53A H 0.3738 0.2722 0.8260 0.233 Uiso 1 1 calc R . .
H53B H 0.4062 0.2085 0.8383 0.233 Uiso 1 1 calc R . .
H53C H 0.3853 0.2349 0.7562 0.233 Uiso 1 1 calc R . .
C54 C 1.1331(13) -0.0720(17) 0.6267(16) 0.244(15) Uani 0.50 1 d PDU . .
H54A H 1.1738 -0.0500 0.6684 0.366 Uiso 0.50 1 calc PR . .
H54B H 1.1416 -0.0564 0.5791 0.366 Uiso 0.50 1 calc PR . .
H54C H 1.1593 -0.1101 0.6313 0.366 Uiso 0.50 1 calc PR . .
O7 O 1.0232(12) -0.0714(8) 0.6288(11) 0.206(7) Uani 0.50 1 d PDU . .
C55 C 0.9563(13) -0.1035(10) 0.5763(13) 0.181(8) Uani 0.50 1 d PDU . .
H55A H 0.9875 -0.1408 0.5766 0.217 Uiso 0.50 1 calc PR . .
H55B H 0.9517 -0.0873 0.5260 0.217 Uiso 0.50 1 calc PR . .
C56 C 0.8507(12) -0.1085(7) 0.5884(12) 0.148(6) Uani 0.50 1 d PDU . .
H56A H 0.8191 -0.1439 0.5672 0.177 Uiso 0.50 1 calc PR . .
H56B H 0.8541 -0.1088 0.6430 0.177 Uiso 0.50 1 calc PR . .
O8 O 0.7873(11) -0.0655(6) 0.5555(10) 0.168(5) Uani 0.50 1 d PDU . .
C57 C 0.6774(13) -0.0674(8) 0.5525(16) 0.179(9) Uani 0.50 1 d PDU . .
H57A H 0.6438 -0.0333 0.5295 0.268 Uiso 0.50 1 calc PR . .
H57B H 0.6661 -0.0708 0.6034 0.268 Uiso 0.50 1 calc PR . .
H57C H 0.6458 -0.0992 0.5225 0.268 Uiso 0.50 1 calc PR . .

loop_
_atom_site_aniso_label
_atom_site_aniso_U_11
_atom_site_aniso_U_22
_atom_site_aniso_U_33
_atom_site_aniso_U_23
_atom_site_aniso_U_13
_atom_site_aniso_U_12
Yb1 0.05349(14) 0.04360(14) 0.06369(17) 0.00139(9) 0.01097(11) -0.00137(8)
N1 0.0430(19) 0.048(2) 0.070(3) 0.0048(18) 0.0094(19) -0.0007(15)
N2 0.059(2) 0.0425(19) 0.055(2) 0.0042(18) 0.0102(19) -0.0087(17)
N3 0.057(2) 0.047(2) 0.071(3) 0.002(2) 0.015(2) 0.0004(17)
N4 0.056(2) 0.047(2) 0.061(3) 0.0028(19) 0.0109(19) 0.0006(17)
C1 0.056(3) 0.056(3) 0.067(3) 0.007(3) 0.017(2) -0.001(2)
C2 0.057(3) 0.073(3) 0.091(5) 0.021(3) 0.014(3) 0.015(3)
C3 0.063(3) 0.080(4) 0.084(4) 0.018(3) 0.026(3) 0.004(2)
C4 0.051(2) 0.054(3) 0.070(4) 0.004(3) 0.010(2) -0.001(2)
C5 0.061(3) 0.054(3) 0.064(3) 0.004(3) 0.010(2) -0.009(2)
C6 0.061(3) 0.049(3) 0.069(4) 0.003(2) 0.002(3) -0.004(2)
C7 0.075(3) 0.054(3) 0.092(5) 0.012(3) 0.015(3) -0.011(3)
C8 0.074(3) 0.052(3) 0.085(4) 0.008(3) 0.019(3) 0.003(3)
C9 0.064(3) 0.044(2) 0.072(4) 0.002(2) 0.010(3) 0.002(2)
C10 0.060(3) 0.049(3) 0.078(4) 0.007(3) 0.008(3) 0.005(2)
C11 0.061(3) 0.048(3) 0.071(4) -0.005(3) 0.007(3) 0.006(2)
C12 0.073(3) 0.070(3) 0.080(4) 0.012(3) 0.024(3) 0.017(3)
C13 0.061(3) 0.075(4) 0.082(4) 0.007(3) 0.027(3) 0.009(3)
C14 0.055(3) 0.065(3) 0.068(4) 0.003(3) 0.017(2) 0.002(2)
C15 0.058(3) 0.052(3) 0.066(4) -0.001(2) 0.018(3) 0.001(2)
C16 0.057(3) 0.051(3) 0.063(3) -0.002(2) 0.016(2) -0.008(2)
C17 0.070(3) 0.056(3) 0.069(4) 0.007(3) 0.020(3) -0.008(2)
C18 0.060(3) 0.057(3) 0.070(4) 0.008(3) 0.019(2) 0.001(2)
C19 0.058(3) 0.048(3) 0.070(4) 0.005(2) 0.008(2) 0.001(2)
C20 0.055(3) 0.054(3) 0.066(4) 0.005(3) 0.009(2) 0.002(2)
C21 0.061(3) 0.057(3) 0.083(4) 0.013(3) 0.013(3) -0.003(2)
C22 0.074(3) 0.064(3) 0.078(4) 0.008(3) 0.017(3) 0.003(3)
C23 0.089(4) 0.076(4) 0.092(5) 0.018(4) 0.030(4) 0.005(3)
C24 0.082(4) 0.102(5) 0.132(7) 0.035(5) 0.045(5) -0.002(4)
C25 0.078(4) 0.148(7) 0.109(7) 0.026(6) 0.011(4) -0.043(4)
C26 0.087(4) 0.131(6) 0.077(5) 0.016(4) 0.010(4) -0.038(4)
C27 0.062(3) 0.055(3) 0.072(4) 0.017(3) 0.017(3) 0.008(2)
C28 0.117(5) 0.075(4) 0.078(5) 0.000(4) 0.006(4) 0.028(4)
C29 0.154(7) 0.071(5) 0.127(8) -0.009(5) 0.010(6) 0.030(5)
C30 0.109(5) 0.068(4) 0.130(7) 0.013(4) 0.013(5) 0.031(4)
C31 0.090(4) 0.068(4) 0.095(5) 0.027(4) 0.003(4) 0.009(3)
C32 0.079(4) 0.064(3) 0.084(5) 0.013(3) 0.012(3) 0.001(3)
C33 0.062(3) 0.061(3) 0.073(4) 0.002(3) 0.020(3) 0.010(2)
C34 0.093(4) 0.072(3) 0.075(4) 0.001(3) 0.025(4) 0.002(3)
C35 0.112(5) 0.100(5) 0.082(5) 0.005(4) 0.040(4) 0.012(4)
C36 0.091(4) 0.122(6) 0.124(7) 0.019(6) 0.058(5) 0.007(5)
C37 0.064(4) 0.140(7) 0.120(7) 0.007(6) 0.029(4) -0.015(4)
C38 0.063(3) 0.097(4) 0.095(5) 0.009(4) 0.022(3) -0.011(3)
C39 0.056(3) 0.057(3) 0.076(4) 0.015(3) 0.019(3) 0.004(2)
C40 0.091(4) 0.076(4) 0.092(5) 0.010(4) 0.023(4) 0.020(3)
C41 0.113(5) 0.079(4) 0.124(7) 0.022(4) 0.046(5) 0.038(4)
C42 0.096(5) 0.096(5) 0.136(8) 0.042(5) 0.034(5) 0.037(4)
C43 0.088(4) 0.114(6) 0.104(6) 0.048(5) 0.000(4) 0.011(4)
C44 0.069(3) 0.071(4) 0.096(5) 0.022(4) 0.010(3) 0.007(3)
C45 0.061(3) 0.041(2) 0.070(4) 0.001(2) 0.009(3) -0.004(2)
O1 0.0637(19) 0.0465(18) 0.078(3) -0.0051(18) 0.0211(18) -0.0033(16)
O2 0.066(2) 0.0455(19) 0.083(3) 0.0019(18) 0.0178(19) -0.0028(15)
C46 0.111(5) 0.086(4) 0.095(5) -0.013(4) 0.047(4) 0.002(4)
O3 0.096(3) 0.068(2) 0.063(3) 0.002(2) 0.017(2) 0.006(2)
C47 0.117(6) 0.200(10) 0.069(5) 0.018(6) 0.016(4) 0.026(6)
C48 0.145(6) 0.216(10) 0.080(5) 0.029(7) 0.023(5) 0.083(7)
O4 0.072(2) 0.074(2) 0.081(3) 0.012(2) 0.000(2) -0.010(2)
C49 0.074(3) 0.087(4) 0.103(6) 0.012(4) -0.001(3) -0.008(3)
C50 0.080(4) 0.207(10) 0.130(8) 0.034(8) 0.017(5) 0.010(5)
O5 0.090(3) 0.131(4) 0.104(4) 0.041(3) 0.020(3) 0.010(3)
C51 0.115(4) 0.118(6) 0.117(7) 0.049(5) 0.028(5) 0.025(4)
C52 0.128(5) 0.115(6) 0.127(7) 0.031(5) 0.043(5) -0.005(4)
O6 0.093(3) 0.140(5) 0.153(6) 0.018(4) 0.027(4) -0.001(3)
C53 0.100(5) 0.228(12) 0.138(9) 0.012(9) 0.026(6) -0.028(6)
C54 0.199(11) 0.39(4) 0.14(2) 0.01(3) 0.025(17) -0.04(2)
O7 0.219(10) 0.214(15) 0.201(16) -0.045(12) 0.081(12) -0.092(12)
C55 0.211(9) 0.196(17) 0.131(17) -0.024(14) 0.029(13) -0.018(11)
C56 0.217(9) 0.133(11) 0.090(12) 0.004(11) 0.027(12) -0.056(9)
O8 0.215(9) 0.109(9) 0.193(14) -0.007(9) 0.077(11) -0.039(8)
C57 0.218(11) 0.087(11) 0.25(3) -0.040(14) 0.084(19) -0.050(11)

loop_
_atom_type_symbol
_atom_type_description
_atom_type_scat_dispersion_real
_atom_type_scat_dispersion_imag
_atom_type_scat_source
C C 0.0033 0.0016 'International Tables Vol C Tables 4.2.6.8 and 6.1.1.4'
H H 0.0000 0.0000 'International Tables Vol C Tables 4.2.6.8 and 6.1.1.4'
N N 0.0061 0.0033 'International Tables Vol C Tables 4.2.6.8 and 6.1.1.4'
O O 0.0106 0.0060 'International Tables Vol C Tables 4.2.6.8 and 6.1.1.4'
Yb Yb -0.3850 5.5486 'International Tables Vol C Tables 4.2.6.8 and 6.1.1.4'

loop_
_geom_angle_atom_site_label_1
_geom_angle_atom_site_label_2
_geom_angle_atom_site_label_3
_geom_angle
_geom_angle_site_symmetry_1
_geom_angle_site_symmetry_3
_geom_angle_publ_flag
O2 Yb1 O1 68.95(13) 3_666 . ?
O2 Yb1 N4 80.00(14) 3_666 . ?
O1 Yb1 N4 80.58(14) . . ?
O2 Yb1 N3 79.38(14) 3_666 . ?
O1 Yb1 N3 143.08(14) . . ?
N4 Yb1 N3 75.57(15) . . ?
O2 Yb1 N1 141.94(12) 3_666 . ?
O1 Yb1 N1 78.35(12) . . ?
N4 Yb1 N1 75.83(16) . . ?
N3 Yb1 N1 121.27(15) . . ?
O2 Yb1 N2 142.33(13) 3_666 . ?
O1 Yb1 N2 141.27(16) . . ?
N4 Yb1 N2 119.40(14) . . ?
N3 Yb1 N2 75.60(15) . . ?
N1 Yb1 N2 75.70(13) . . ?
O2 Yb1 O4 70.47(13) 3_666 . ?
O1 Yb1 O4 105.29(13) . . ?
N4 Yb1 O4 144.75(15) . . ?
N3 Yb1 O4 80.35(15) . . ?
N1 Yb1 O4 139.32(16) . . ?
N2 Yb1 O4 77.87(13) . . ?
O2 Yb1 O3 106.00(14) 3_666 . ?
O1 Yb1 O3 69.84(14) . . ?
N4 Yb1 O3 144.49(14) . . ?
N3 Yb1 O3 139.74(14) . . ?
N1 Yb1 O3 79.25(16) . . ?
N2 Yb1 O3 77.40(14) . . ?
O4 Yb1 O3 65.11(15) . . ?
C4 N1 C1 106.6(4) . . ?
C4 N1 Yb1 125.2(3) . . ?
C1 N1 Yb1 123.7(3) . . ?
C6 N2 C9 106.8(4) . . ?
C6 N2 Yb1 125.0(3) . . ?
C9 N2 Yb1 124.8(3) . . ?
C14 N3 C11 106.8(4) . . ?
C14 N3 Yb1 123.6(3) . . ?
C11 N3 Yb1 124.4(4) . . ?
C19 N4 C16 105.8(4) . . ?
C19 N4 Yb1 123.3(4) . . ?
C16 N4 Yb1 122.3(3) . . ?
N1 C1 C20 125.3(5) . . ?
N1 C1 C2 110.2(5) . . ?
C20 C1 C2 124.3(5) . . ?
C3 C2 C1 107.6(5) . . ?
C2 C3 C4 105.6(5) . . ?
N1 C4 C5 125.8(5) . . ?
N1 C4 C3 109.8(5) . . ?
C5 C4 C3 124.4(5) . . ?
C6 C5 C4 124.4(5) . . ?
C6 C5 C21 118.6(4) . . ?
C4 C5 C21 116.9(4) . . ?
N2 C6 C5 127.5(5) . . ?
N2 C6 C7 109.7(5) . . ?
C5 C6 C7 122.8(5) . . ?
C8 C7 C6 107.6(5) . . ?
C7 C8 C9 107.0(5) . . ?
N2 C9 C10 126.4(5) . . ?
N2 C9 C8 108.9(5) . . ?
C10 C9 C8 124.5(5) . . ?
C11 C10 C9 124.8(5) . . ?
C11 C10 C27 117.8(5) . . ?
C9 C10 C27 117.2(5) . . ?
C10 C11 N3 126.6(5) . . ?
C10 C11 C12 125.8(5) . . ?
N3 C11 C12 107.5(5) . . ?
C13 C12 C11 108.8(5) . . ?
C12 C13 C14 106.5(6) . . ?
N3 C14 C15 125.4(5) . . ?
N3 C14 C13 110.3(5) . . ?
C15 C14 C13 124.2(5) . . ?
C16 C15 C14 125.9(5) . . ?
C16 C15 C33 117.3(5) . . ?
C14 C15 C33 116.7(4) . . ?
N4 C16 C15 125.2(5) . . ?
N4 C16 C17 110.0(4) . . ?
C15 C16 C17 124.8(5) . . ?
C18 C17 C16 106.6(5) . . ?
C17 C18 C19 107.3(5) . . ?
N4 C19 C20 124.5(5) . . ?
N4 C19 C18 110.1(5) . . ?
C20 C19 C18 125.4(4) . . ?
C1 C20 C19 126.5(5) . . ?
C1 C20 C39 117.5(4) . . ?
C19 C20 C39 115.9(5) . . ?
C22 C21 C26 117.5(6) . . ?
C22 C21 C5 120.5(5) . . ?
C26 C21 C5 122.1(6) . . ?
C21 C22 C23 121.8(5) . . ?
C24 C23 C22 119.4(7) . . ?
C25 C24 C23 119.9(7) . . ?
C24 C25 C26 121.9(6) . . ?
C21 C26 C25 119.5(6) . . ?
C28 C27 C32 118.0(5) . . ?
C28 C27 C10 123.4(5) . . ?
C32 C27 C10 118.6(5) . . ?
C27 C28 C29 121.0(6) . . ?
C30 C29 C28 120.1(7) . . ?
C31 C30 C29 120.8(6) . . ?
C30 C31 C32 119.3(6) . . ?
C27 C32 C31 120.8(6) . . ?
C34 C33 C38 117.5(6) . . ?
C34 C33 C15 121.7(5) . . ?
C38 C33 C15 120.8(5) . . ?
C33 C34 C35 120.3(6) . . ?
C36 C35 C34 120.5(7) . . ?
C37 C36 C35 120.1(7) . . ?
C36 C37 C38 120.7(6) . . ?
C37 C38 C33 120.9(7) . . ?
C44 C39 C40 118.2(5) . . ?
C44 C39 C20 121.0(5) . . ?
C40 C39 C20 120.8(5) . . ?
C39 C40 C41 120.6(6) . . ?
C42 C41 C40 120.8(7) . . ?
C41 C42 C43 120.2(7) . . ?
C42 C43 C44 120.4(7) . . ?
C39 C44 C43 119.7(6) . . ?
O2 C45 O1 126.4(5) . . ?
O2 C45 C45 116.6(5) . 3_666 ?
O1 C45 C45 116.9(5) . 3_666 ?
O2 C45 Yb1 40.9(2) . 3_666 ?
O1 C45 Yb1 166.6(4) . 3_666 ?
C45 C45 Yb1 75.8(4) 3_666 3_666 ?
C45 O1 Yb1 118.3(3) . . ?
C45 O2 Yb1 118.8(3) . 3_666 ?
C47 O3 C46 114.2(6) . . ?
C47 O3 Yb1 116.5(5) . . ?
C46 O3 Yb1 126.6(4) . . ?
C48 C47 O3 120.1(7) . . ?
C47 C48 O4 118.9(7) . . ?
C48 O4 C49 112.3(6) . . ?
C48 O4 Yb1 118.0(4) . . ?
C49 O4 Yb1 126.7(4) . . ?
C51 O5 C50 113.6(6) . . ?
O5 C51 C52 112.3(6) . . ?
O6 C52 C51 113.4(8) . . ?
C52 O6 C53 114.8(8) . . ?
C55 O7 C54 116.4(18) . . ?
O7 C55 C56 114.0(17) . . ?
O8 C56 C55 111.0(16) . . ?
C56 O8 C57 119.1(14) . . ?

loop_
_geom_bond_atom_site_label_1
_geom_bond_atom_site_label_2
_geom_bond_distance
_geom_bond_site_symmetry_2
_geom_bond_publ_flag
Yb1 O2 2.350(3) 3_666 ?
Yb1 O1 2.355(3) . ?
Yb1 N4 2.357(4) . ?
Yb1 N3 2.359(4) . ?
Yb1 N1 2.365(4) . ?
Yb1 N2 2.374(4) . ?
Yb1 O4 2.499(4) . ?
Yb1 O3 2.522(5) . ?
N1 C4 1.372(7) . ?
N1 C1 1.381(6) . ?
N2 C6 1.353(7) . ?
N2 C9 1.381(6) . ?
N3 C14 1.369(7) . ?
N3 C11 1.392(6) . ?
N4 C19 1.382(6) . ?
N4 C16 1.385(7) . ?
C1 C20 1.394(8) . ?
C1 C2 1.421(8) . ?
C2 C3 1.383(9) . ?
C3 C4 1.459(8) . ?
C4 C5 1.404(7) . ?
C5 C6 1.403(7) . ?
C5 C21 1.484(8) . ?
C6 C7 1.448(7) . ?
C7 C8 1.333(8) . ?
C8 C9 1.454(8) . ?
C9 C10 1.398(8) . ?
C10 C11 1.385(8) . ?
C10 C27 1.507(7) . ?
C11 C12 1.458(9) . ?
C12 C13 1.337(8) . ?
C13 C14 1.442(7) . ?
C14 C15 1.401(7) . ?
C15 C16 1.396(7) . ?
C15 C33 1.507(8) . ?
C16 C17 1.446(7) . ?
C17 C18 1.365(8) . ?
C18 C19 1.438(8) . ?
C19 C20 1.414(7) . ?
C20 C39 1.501(7) . ?
C21 C22 1.378(7) . ?
C21 C26 1.389(7) . ?
C22 C23 1.396(8) . ?
C23 C24 1.355(8) . ?
C24 C25 1.343(9) . ?
C25 C26 1.393(8) . ?
C27 C28 1.346(8) . ?
C27 C32 1.393(7) . ?
C28 C29 1.401(8) . ?
C29 C30 1.350(9) . ?
C30 C31 1.343(8) . ?
C31 C32 1.401(7) . ?
C33 C34 1.377(7) . ?
C33 C38 1.394(7) . ?
C34 C35 1.390(8) . ?
C35 C36 1.360(8) . ?
C36 C37 1.340(9) . ?
C37 C38 1.374(8) . ?
C39 C44 1.379(7) . ?
C39 C40 1.389(7) . ?
C40 C41 1.393(8) . ?
C41 C42 1.347(9) . ?
C42 C43 1.353(9) . ?
C43 C44 1.419(7) . ?
C45 O2 1.248(6) . ?
C45 O1 1.250(6) . ?
C45 C45 1.537(11) 3_666 ?
C45 Yb1 3.147(5) 3_666 ?
O2 Yb1 2.350(3) 3_666 ?
C46 O3 1.409(7) . ?
O3 C47 1.375(8) . ?
C47 C48 1.335(10) . ?
C48 O4 1.385(8) . ?
O4 C49 1.415(7) . ?
C50 O5 1.399(8) . ?
O5 C51 1.386(8) . ?
C51 C52 1.443(10) . ?
C52 O6 1.362(9) . ?
O6 C53 1.402(9) . ?
C54 O7 1.399(14) . ?
O7 C55 1.349(14) . ?
C55 C56 1.406(16) . ?
C56 O8 1.347(13) . ?
O8 C57 1.379(13) . ?
